data_7002254
loop_
_publ_author_name
'Salomon, Marcel Ahijado'
'Jungton, Ann-Katrin'
'Braun, Thomas'

_publ_section_title
;
 Activation of ethylene and ammonia at iridium: C--H versus N--H
 oxidative addition
;
_journal_issue 37
_journal_name_full 'Dalton Transactions'
_journal_page_first 7669
_journal_page_last 7677
_journal_paper_doi 10.1039/b906189d
_journal_year 2009
_chemical_formula_moiety 'C29 H50 F4 Ir N O4 P2'
_chemical_formula_sum 'C29 H50 F4 Ir N O4 P2'
_chemical_formula_weight 806.84
_chemical_name_systematic
;
?
;
_space_group_IT_number 19
_symmetry_cell_setting orthorhombic
_symmetry_space_group_name_Hall 'P 2ac 2ab'
_symmetry_space_group_name_H-M 'P 21 21 21'
_atom_sites_solution_hydrogens geom
_atom_sites_solution_primary direct
_atom_sites_solution_secondary difmap
_audit_creation_method SHELXL-97
_cell_angle_alpha 90.00
_cell_angle_beta 90.00
_cell_angle_gamma 90.00
_cell_formula_units_Z 4
_cell_length_a 10.7834(16)
_cell_length_b 14.3514(16)
_cell_length_c 21.382(3)
_cell_measurement_reflns_used 2000
_cell_measurement_temperature 170(2)
_cell_measurement_theta_max 25
_cell_measurement_theta_min 5
_cell_volume 3309.0(8)
_computing_cell_refinement 'IPDS2.87 (Stoe & Cie, 1997)'
_computing_data_collection 'IPDS2.87 (Stoe & Cie, 1997)'
_computing_data_reduction 'IPDS2.87 (Stoe & Cie, 1997)'
_computing_molecular_graphics 'DIAMOND (Brandenburg, 1999)'
_computing_publication_material 'SHELXL97 (Sheldrick, 1997)'
_computing_structure_refinement 'SHELXL97 (Sheldrick, 1997)'
_computing_structure_solution 'SHELXS97 (Sheldrick, 1990)'
_diffrn_ambient_temperature 170(2)
_diffrn_detector_area_resol_mean 6.667
_diffrn_measured_fraction_theta_full 0.999
_diffrn_measured_fraction_theta_max 0.999
_diffrn_measurement_device 'Stoe IPDS diffractometer'
_diffrn_measurement_method '\f-rotation,\f-incr.=1.2\%,180 exposures'
_diffrn_radiation_monochromator 'planar graphite'
_diffrn_radiation_source 'fine-focus sealed X-ray tube'
_diffrn_radiation_type MoK\a
_diffrn_radiation_wavelength 0.71073
_diffrn_reflns_av_R_equivalents 0.0385
_diffrn_reflns_av_sigmaI/netI 0.0346
_diffrn_reflns_limit_h_max 13
_diffrn_reflns_limit_h_min -13
_diffrn_reflns_limit_k_max 17
_diffrn_reflns_limit_k_min -17
_diffrn_reflns_limit_l_max 25
_diffrn_reflns_limit_l_min -25
_diffrn_reflns_number 32822
_diffrn_reflns_theta_full 25.50
_diffrn_reflns_theta_max 25.50
_diffrn_reflns_theta_min 2.36
_diffrn_standards_decay_% 0
_diffrn_standards_interval_count 0
_diffrn_standards_interval_time 0
_diffrn_standards_number 0
_exptl_absorpt_coefficient_mu 4.187
_exptl_absorpt_correction_T_max 0.7305
_exptl_absorpt_correction_T_min 0.4331
_exptl_absorpt_correction_type numerical
_exptl_absorpt_process_details
;
The program XSHAPE1.02 (Stoe, 1997) was used for crystal optimisation
before the numerical absorption correction basing on a Gaussian algorithsm
and implemented in XRED1.08 (Stoe, 1997) was applied.
In XSHAPE 150 strong reflections with 4 symmetry equivalents in each case
were used for that optimisation. XSHAPE bases on the program HABITUS
(Herrendorf, W. (1993). PhD thesis. Universit\"at Karlsruhe, Germany).
;
_exptl_crystal_colour red
_exptl_crystal_density_diffrn 1.620
_exptl_crystal_density_method none
_exptl_crystal_description prism
_exptl_crystal_F_000 1624
_exptl_crystal_size_max 0.24
_exptl_crystal_size_mid 0.12
_exptl_crystal_size_min 0.08
_refine_diff_density_max 0.599
_refine_diff_density_min -0.472
_refine_diff_density_rms 0.065
_refine_ls_abs_structure_details 'Flack H D (1983), Acta Cryst. A39, 876-881'
_refine_ls_abs_structure_Flack -0.014(3)
_refine_ls_extinction_coef 0.00013(2)
_refine_ls_extinction_expression Fc^*^=kFc[1+0.001xFc^2^\l^3^/sin(2\q)]^-1/4^
_refine_ls_extinction_method SHELXL
_refine_ls_goodness_of_fit_ref 0.915
_refine_ls_hydrogen_treatment mixed
_refine_ls_matrix_type full
_refine_ls_number_parameters 389
_refine_ls_number_reflns 6150
_refine_ls_number_restraints 0
_refine_ls_restrained_S_all 0.915
_refine_ls_R_factor_all 0.0215
_refine_ls_R_factor_gt 0.0158
_refine_ls_shift/su_max 0.003
_refine_ls_shift/su_mean 0.000
_refine_ls_structure_factor_coef Fsqd
_refine_ls_weighting_details 'calc w=1/[\s^2^(Fo^2^)+(0.0098P)^2^] where P=(Fo^2^+2Fc^2^)/3'
_refine_ls_weighting_scheme calc
_refine_ls_wR_factor_gt 0.0272
_refine_ls_wR_factor_ref 0.0276
_reflns_number_gt 5505
_reflns_number_total 6150
_reflns_threshold_expression I>2sigma(I)
_cod_data_source_file b906189d.txt
_cod_data_source_block akju6_complex4
_cod_original_cell_volume 3309.0(7)
_cod_database_code 7002254

loop_
_symmetry_equiv_pos_as_xyz
'x, y, z'
'-x+1/2, -y, z+1/2'
'x+1/2, -y+1/2, -z'
'-x, y+1/2, -z+1/2'

loop_
_atom_site_label
_atom_site_type_symbol
_atom_site_fract_x
_atom_site_fract_y
_atom_site_fract_z
_atom_site_U_iso_or_equiv
_atom_site_adp_type
_atom_site_occupancy
_atom_site_symmetry_multiplicity
_atom_site_calc_flag
_atom_site_refinement_flags
_atom_site_disorder_assembly
_atom_site_disorder_group
C1 C 0.5102(4) 1.0575(3) 0.48758(15) 0.0227(9) Uani 1 1 d . . .
H1 H 0.4195 1.0611 0.4782 0.027 Uiso 1 1 calc R . .
C2 C 0.5528(4) 0.9631(3) 0.46185(16) 0.0379(11) Uani 1 1 d . . .
H2A H 0.6434 0.9627 0.4579 0.057 Uiso 1 1 calc R . .
H2B H 0.5154 0.9526 0.4207 0.057 Uiso 1 1 calc R . .
H2C H 0.5270 0.9134 0.4905 0.057 Uiso 1 1 calc R . .
C3 C 0.5703(4) 1.1371(3) 0.44967(17) 0.0471(12) Uani 1 1 d . . .
H3A H 0.5298 1.1962 0.4601 0.071 Uiso 1 1 calc R . .
H3B H 0.5607 1.1246 0.4049 0.071 Uiso 1 1 calc R . .
H3C H 0.6587 1.1410 0.4600 0.071 Uiso 1 1 calc R . .
C4 C 0.5039(3) 1.1939(2) 0.58743(16) 0.0184(8) Uani 1 1 d . . .
H4 H 0.5643 1.2263 0.5594 0.022 Uiso 1 1 calc R . .
C5 C 0.3742(4) 1.2274(2) 0.56921(17) 0.0301(8) Uani 1 1 d . . .
H5A H 0.3712 1.2956 0.5712 0.045 Uiso 1 1 calc R . .
H5B H 0.3131 1.2011 0.5982 0.045 Uiso 1 1 calc R . .
H5C H 0.3553 1.2069 0.5265 0.045 Uiso 1 1 calc R . .
C6 C 0.5329(4) 1.2237(2) 0.65419(16) 0.0251(9) Uani 1 1 d . . .
H6A H 0.6161 1.2020 0.6656 0.038 Uiso 1 1 calc R . .
H6B H 0.4718 1.1964 0.6827 0.038 Uiso 1 1 calc R . .
H6C H 0.5296 1.2918 0.6572 0.038 Uiso 1 1 calc R . .
C7 C 0.6863(3) 1.04621(19) 0.59682(15) 0.0155(7) Uani 1 1 d . . .
H7 H 0.6878 1.0520 0.6434 0.019 Uiso 1 1 calc R . .
C8 C 0.7849(3) 1.1164(2) 0.57344(17) 0.0260(8) Uani 1 1 d . . .
H8A H 0.7956 1.1094 0.5282 0.039 Uiso 1 1 calc R . .
H8B H 0.8640 1.1042 0.5945 0.039 Uiso 1 1 calc R . .
H8C H 0.7576 1.1800 0.5829 0.039 Uiso 1 1 calc R . .
C9 C 0.7302(3) 0.9465(2) 0.58353(17) 0.0253(8) Uani 1 1 d . . .
H9A H 0.6602 0.9035 0.5878 0.038 Uiso 1 1 calc R . .
H9B H 0.7953 0.9295 0.6134 0.038 Uiso 1 1 calc R . .
H9C H 0.7631 0.9429 0.5409 0.038 Uiso 1 1 calc R . .
C10 C 0.0735(3) 1.00300(19) 0.68969(14) 0.0157(8) Uani 1 1 d . . .
H10 H 0.0441 0.9932 0.6458 0.019 Uiso 1 1 calc R . .
C11 C 0.0981(3) 1.1084(2) 0.69439(16) 0.0214(8) Uani 1 1 d . . .
H11A H 0.1123 1.1254 0.7382 0.032 Uiso 1 1 calc R . .
H11B H 0.0261 1.1427 0.6784 0.032 Uiso 1 1 calc R . .
H11C H 0.1715 1.1244 0.6696 0.032 Uiso 1 1 calc R . .
C12 C -0.0385(3) 0.9775(3) 0.73088(15) 0.0300(8) Uani 1 1 d . . .
H12A H -0.0571 0.9111 0.7262 0.045 Uiso 1 1 calc R . .
H12B H -0.1106 1.0143 0.7179 0.045 Uiso 1 1 calc R . .
H12C H -0.0191 0.9910 0.7747 0.045 Uiso 1 1 calc R . .
C13 C 0.1486(3) 0.8097(2) 0.68267(16) 0.0195(8) Uani 1 1 d . . .
H13 H 0.0912 0.7958 0.7182 0.023 Uiso 1 1 calc R . .
C14 C 0.2508(3) 0.7364(2) 0.68498(18) 0.0289(9) Uani 1 1 d . . .
H14A H 0.3013 0.7405 0.6470 0.043 Uiso 1 1 calc R . .
H14B H 0.2134 0.6743 0.6877 0.043 Uiso 1 1 calc R . .
H14C H 0.3032 0.7472 0.7217 0.043 Uiso 1 1 calc R . .
C15 C 0.0721(3) 0.7993(2) 0.62229(18) 0.0308(9) Uani 1 1 d . . .
H15A H 0.0057 0.8460 0.6219 0.046 Uiso 1 1 calc R . .
H15B H 0.0357 0.7368 0.6206 0.046 Uiso 1 1 calc R . .
H15C H 0.1260 0.8086 0.5859 0.046 Uiso 1 1 calc R . .
C16 C 0.2553(3) 0.9202(2) 0.78190(15) 0.0179(8) Uani 1 1 d . . .
H16 H 0.3409 0.8935 0.7829 0.021 Uiso 1 1 calc R . .
C17 C 0.2655(3) 1.0164(3) 0.81172(14) 0.0295(8) Uani 1 1 d . . .
H17A H 0.3117 1.0117 0.8511 0.044 Uiso 1 1 calc R . .
H17B H 0.1823 1.0408 0.8201 0.044 Uiso 1 1 calc R . .
H17C H 0.3092 1.0586 0.7832 0.044 Uiso 1 1 calc R . .
C18 C 0.1761(4) 0.8562(3) 0.82372(16) 0.0312(9) Uani 1 1 d . . .
H18A H 0.0901 0.8784 0.8239 0.047 Uiso 1 1 calc R . .
H18B H 0.2089 0.8571 0.8665 0.047 Uiso 1 1 calc R . .
H18C H 0.1788 0.7925 0.8074 0.047 Uiso 1 1 calc R . .
C19 C 0.2489(3) 0.99467(18) 0.56011(12) 0.0107(7) Uani 1 1 d . . .
C20 C 0.2855(3) 0.9065(2) 0.52801(15) 0.0151(7) Uani 1 1 d . . .
C21 C 0.2812(4) 0.8004(2) 0.44375(17) 0.0358(10) Uani 1 1 d . . .
H21A H 0.2320 0.7526 0.4651 0.054 Uiso 1 1 calc R . .
H21B H 0.3697 0.7876 0.4499 0.054 Uiso 1 1 calc R . .
H21C H 0.2622 0.7996 0.3989 0.054 Uiso 1 1 calc R . .
C22 C 0.1553(3) 1.0471(2) 0.53878(14) 0.0165(8) Uani 1 1 d . . .
H22 H 0.1405 1.1039 0.5603 0.020 Uiso 1 1 calc R . .
C23 C 0.0727(3) 1.0264(3) 0.48557(14) 0.0210(7) Uani 1 1 d . . .
C24 C -0.0569(4) 0.9119(3) 0.43921(17) 0.0394(11) Uani 1 1 d . . .
H24A H -0.0989 0.8535 0.4498 0.059 Uiso 1 1 calc R . .
H24B H -0.0007 0.9015 0.4039 0.059 Uiso 1 1 calc R . .
H24C H -0.1187 0.9590 0.4278 0.059 Uiso 1 1 calc R . .
C25 C 0.5105(3) 0.9342(2) 0.69647(16) 0.0153(8) Uani 1 1 d . . .
C26 C 0.5667(3) 0.9821(3) 0.74675(13) 0.0151(6) Uani 1 1 d . . .
C27 C 0.6583(3) 0.9454(2) 0.78261(14) 0.0176(8) Uani 1 1 d . . .
C28 C 0.6578(3) 0.8151(2) 0.72903(16) 0.0191(8) Uani 1 1 d . . .
C29 C 0.5649(3) 0.8459(2) 0.69129(15) 0.0147(7) Uani 1 1 d . . .
F1 F 0.5304(2) 1.07124(14) 0.76017(10) 0.0255(5) Uani 1 1 d . . .
F2 F 0.70956(17) 0.99724(13) 0.82885(8) 0.0301(5) Uani 1 1 d . . .
F3 F 0.7078(2) 0.72964(13) 0.71873(10) 0.0390(6) Uani 1 1 d . . .
F4 F 0.52846(17) 0.78760(12) 0.64420(9) 0.0240(5) Uani 1 1 d . . .
Ir1 Ir 0.376174(11) 0.979854(8) 0.632794(5) 0.00959(3) Uani 1 1 d . . .
H1M H 0.363(3) 1.0702(19) 0.6714(14) 0.028(8) Uiso 1 1 d . . .
N1 N 0.7069(3) 0.86191(19) 0.77550(13) 0.0210(6) Uani 1 1 d . . .
O1 O 0.3531(2) 0.85300(14) 0.55730(10) 0.0214(6) Uani 1 1 d . . .
O2 O 0.2514(2) 0.89115(15) 0.46938(10) 0.0214(6) Uani 1 1 d . . .
O3 O 0.0576(3) 1.07706(18) 0.44117(12) 0.0378(7) Uani 1 1 d . . .
O4 O 0.0135(2) 0.94416(18) 0.49263(11) 0.0267(6) Uani 1 1 d . . .
P1 P 0.52281(8) 1.06664(6) 0.57472(4) 0.01299(18) Uani 1 1 d . . .
P2 P 0.21238(8) 0.92817(6) 0.69712(4) 0.01247(19) Uani 1 1 d . . .

loop_
_atom_site_aniso_label
_atom_site_aniso_U_11
_atom_site_aniso_U_22
_atom_site_aniso_U_33
_atom_site_aniso_U_23
_atom_site_aniso_U_13
_atom_site_aniso_U_12
C1 0.021(2) 0.035(2) 0.0116(18) 0.0003(16) -0.0012(15) -0.0111(16)
C2 0.031(2) 0.061(3) 0.021(2) -0.016(2) 0.0031(16) -0.006(2)
C3 0.045(3) 0.080(3) 0.016(2) 0.020(2) -0.0018(18) -0.033(2)
C4 0.0188(19) 0.0107(16) 0.026(2) 0.0069(14) 0.0005(15) -0.0040(14)
C5 0.0253(18) 0.0160(16) 0.049(2) 0.0078(15) -0.006(2) -0.001(2)
C6 0.031(2) 0.0135(18) 0.031(2) -0.0040(15) 0.0054(17) -0.0023(15)
C7 0.0122(16) 0.021(2) 0.0130(16) 0.0002(13) 0.0018(14) -0.0036(13)
C8 0.0119(18) 0.035(2) 0.031(2) 0.0046(17) 0.0014(16) -0.0051(16)
C9 0.021(2) 0.026(2) 0.029(2) 0.0019(15) 0.0053(17) 0.0067(15)
C10 0.0109(14) 0.017(2) 0.0187(16) -0.0016(12) 0.0032(12) -0.0008(12)
C11 0.015(2) 0.0218(18) 0.0272(19) -0.0060(15) 0.0002(15) 0.0060(14)
C12 0.0164(17) 0.041(2) 0.032(2) 0.004(2) 0.0065(15) 0.000(2)
C13 0.015(2) 0.0152(17) 0.0280(19) 0.0004(14) -0.0003(16) -0.0052(14)
C14 0.033(2) 0.0130(17) 0.041(2) 0.0001(16) -0.0019(18) 0.0007(16)
C15 0.031(2) 0.0202(17) 0.041(3) -0.0038(17) -0.0066(18) -0.0075(14)
C16 0.0142(19) 0.0243(19) 0.0151(17) 0.0068(15) -0.0005(15) 0.0009(15)
C17 0.034(2) 0.0376(19) 0.0169(16) -0.0039(19) -0.0052(15) 0.000(2)
C18 0.027(2) 0.044(2) 0.023(2) 0.0138(17) 0.0049(16) -0.0021(17)
C19 0.0139(15) 0.0065(19) 0.0116(14) -0.0016(12) 0.0052(13) -0.0018(12)
C20 0.0122(17) 0.0210(18) 0.0121(17) 0.0015(14) -0.0008(14) -0.0013(14)
C21 0.045(3) 0.032(2) 0.030(2) -0.0216(18) -0.0042(19) 0.0108(19)
C22 0.0143(19) 0.0202(17) 0.0150(16) -0.0002(12) 0.0012(13) 0.0014(12)
C23 0.0187(16) 0.0267(18) 0.0176(16) -0.0059(19) 0.0016(13) 0.0064(18)
C24 0.033(2) 0.065(3) 0.020(2) -0.008(2) -0.0071(18) -0.017(2)
C25 0.0097(18) 0.0166(17) 0.0196(18) -0.0007(15) 0.0050(14) -0.0033(14)
C26 0.0129(14) 0.0178(14) 0.0145(15) 0.0037(16) 0.0012(12) -0.0021(17)
C27 0.0157(19) 0.0262(17) 0.0108(16) 0.0026(13) -0.0011(13) -0.0046(13)
C28 0.020(2) 0.0132(16) 0.0244(19) 0.0054(14) 0.0004(14) 0.0028(13)
C29 0.0143(17) 0.0156(17) 0.0141(17) 0.0000(14) 0.0009(14) 0.0009(14)
F1 0.0290(13) 0.0205(11) 0.0269(12) -0.0078(9) -0.0094(10) 0.0039(10)
F2 0.0287(10) 0.0394(16) 0.0223(9) -0.0041(9) -0.0121(8) -0.0020(9)
F3 0.0422(13) 0.0250(11) 0.0497(14) 0.0013(10) -0.0124(11) 0.0199(10)
F4 0.0268(11) 0.0170(10) 0.0282(13) -0.0052(9) -0.0080(10) 0.0066(8)
Ir1 0.00891(4) 0.00969(4) 0.01018(5) -0.00033(6) -0.00088(6) 0.00074(6)
N1 0.0156(15) 0.0280(16) 0.0195(15) 0.0089(13) -0.0022(12) 0.0004(13)
O1 0.0242(16) 0.0216(12) 0.0184(12) -0.0012(10) -0.0032(11) 0.0077(11)
O2 0.0282(15) 0.0228(13) 0.0133(12) -0.0073(10) -0.0046(11) 0.0063(11)
O3 0.0561(19) 0.0337(15) 0.0237(15) 0.0093(12) -0.0177(13) 0.0106(13)
O4 0.0205(14) 0.0431(16) 0.0165(13) -0.0025(11) -0.0061(11) -0.0081(12)
P1 0.0109(4) 0.0160(4) 0.0121(4) 0.0007(4) -0.0010(3) -0.0009(4)
P2 0.0114(4) 0.0126(4) 0.0134(4) 0.0012(4) 0.0004(3) -0.0004(4)

loop_
_atom_type_symbol
_atom_type_description
_atom_type_scat_dispersion_real
_atom_type_scat_dispersion_imag
_atom_type_scat_source
C C 0.0033 0.0016 'International Tables Vol C Tables 4.2.6.8 and 6.1.1.4'
H H 0.0000 0.0000 'International Tables Vol C Tables 4.2.6.8 and 6.1.1.4'
F F 0.0171 0.0103 'International Tables Vol C Tables 4.2.6.8 and 6.1.1.4'
Ir Ir -1.4442 7.9887 'International Tables Vol C Tables 4.2.6.8 and 6.1.1.4'
N N 0.0061 0.0033 'International Tables Vol C Tables 4.2.6.8 and 6.1.1.4'
O O 0.0106 0.0060 'International Tables Vol C Tables 4.2.6.8 and 6.1.1.4'
P P 0.1023 0.0942 'International Tables Vol C Tables 4.2.6.8 and 6.1.1.4'

loop_
_geom_angle_atom_site_label_1
_geom_angle_atom_site_label_2
_geom_angle_atom_site_label_3
_geom_angle
_geom_angle_site_symmetry_1
_geom_angle_site_symmetry_3
_geom_angle_publ_flag
C2 C1 C3 109.9(3) . . ?
C2 C1 P1 113.4(3) . . ?
C3 C1 P1 116.1(3) . . ?
C2 C1 H1 105.5 . . ?
C3 C1 H1 105.5 . . ?
P1 C1 H1 105.5 . . ?
C1 C2 H2A 109.5 . . ?
C1 C2 H2B 109.5 . . ?
H2A C2 H2B 109.5 . . ?
C1 C2 H2C 109.5 . . ?
H2A C2 H2C 109.5 . . ?
H2B C2 H2C 109.5 . . ?
C1 C3 H3A 109.5 . . ?
C1 C3 H3B 109.5 . . ?
H3A C3 H3B 109.5 . . ?
C1 C3 H3C 109.5 . . ?
H3A C3 H3C 109.5 . . ?
H3B C3 H3C 109.5 . . ?
C6 C4 C5 109.8(3) . . ?
C6 C4 P1 113.0(2) . . ?
C5 C4 P1 111.8(2) . . ?
C6 C4 H4 107.3 . . ?
C5 C4 H4 107.3 . . ?
P1 C4 H4 107.3 . . ?
C4 C5 H5A 109.5 . . ?
C4 C5 H5B 109.5 . . ?
H5A C5 H5B 109.5 . . ?
C4 C5 H5C 109.5 . . ?
H5A C5 H5C 109.5 . . ?
H5B C5 H5C 109.5 . . ?
C4 C6 H6A 109.5 . . ?
C4 C6 H6B 109.5 . . ?
H6A C6 H6B 109.5 . . ?
C4 C6 H6C 109.5 . . ?
H6A C6 H6C 109.5 . . ?
H6B C6 H6C 109.5 . . ?
C9 C7 C8 109.6(3) . . ?
C9 C7 P1 113.2(2) . . ?
C8 C7 P1 118.0(2) . . ?
C9 C7 H7 104.9 . . ?
C8 C7 H7 104.9 . . ?
P1 C7 H7 104.9 . . ?
C7 C8 H8A 109.5 . . ?
C7 C8 H8B 109.5 . . ?
H8A C8 H8B 109.5 . . ?
C7 C8 H8C 109.5 . . ?
H8A C8 H8C 109.5 . . ?
H8B C8 H8C 109.5 . . ?
C7 C9 H9A 109.5 . . ?
C7 C9 H9B 109.5 . . ?
H9A C9 H9B 109.5 . . ?
C7 C9 H9C 109.5 . . ?
H9A C9 H9C 109.5 . . ?
H9B C9 H9C 109.5 . . ?
C12 C10 C11 109.4(3) . . ?
C12 C10 P2 116.6(2) . . ?
C11 C10 P2 115.2(2) . . ?
C12 C10 H10 104.8 . . ?
C11 C10 H10 104.8 . . ?
P2 C10 H10 104.8 . . ?
C10 C11 H11A 109.5 . . ?
C10 C11 H11B 109.5 . . ?
H11A C11 H11B 109.5 . . ?
C10 C11 H11C 109.5 . . ?
H11A C11 H11C 109.5 . . ?
H11B C11 H11C 109.5 . . ?
C10 C12 H12A 109.5 . . ?
C10 C12 H12B 109.5 . . ?
H12A C12 H12B 109.5 . . ?
C10 C12 H12C 109.5 . . ?
H12A C12 H12C 109.5 . . ?
H12B C12 H12C 109.5 . . ?
C14 C13 C15 110.4(3) . . ?
C14 C13 P2 111.0(2) . . ?
C15 C13 P2 115.2(2) . . ?
C14 C13 H13 106.6 . . ?
C15 C13 H13 106.6 . . ?
P2 C13 H13 106.6 . . ?
C13 C14 H14A 109.5 . . ?
C13 C14 H14B 109.5 . . ?
H14A C14 H14B 109.5 . . ?
C13 C14 H14C 109.5 . . ?
H14A C14 H14C 109.5 . . ?
H14B C14 H14C 109.5 . . ?
C13 C15 H15A 109.5 . . ?
C13 C15 H15B 109.5 . . ?
H15A C15 H15B 109.5 . . ?
C13 C15 H15C 109.5 . . ?
H15A C15 H15C 109.5 . . ?
H15B C15 H15C 109.5 . . ?
C17 C16 C18 109.7(3) . . ?
C17 C16 P2 111.6(2) . . ?
C18 C16 P2 117.4(2) . . ?
C17 C16 H16 105.8 . . ?
C18 C16 H16 105.8 . . ?
P2 C16 H16 105.8 . . ?
C16 C17 H17A 109.5 . . ?
C16 C17 H17B 109.5 . . ?
H17A C17 H17B 109.5 . . ?
C16 C17 H17C 109.5 . . ?
H17A C17 H17C 109.5 . . ?
H17B C17 H17C 109.5 . . ?
C16 C18 H18A 109.5 . . ?
C16 C18 H18B 109.5 . . ?
H18A C18 H18B 109.5 . . ?
C16 C18 H18C 109.5 . . ?
H18A C18 H18C 109.5 . . ?
H18B C18 H18C 109.5 . . ?
C22 C19 C20 121.3(3) . . ?
C22 C19 Ir1 143.9(2) . . ?
C20 C19 Ir1 94.72(19) . . ?
O1 C20 O2 122.8(3) . . ?
O1 C20 C19 116.9(3) . . ?
O2 C20 C19 120.2(3) . . ?
O2 C21 H21A 109.5 . . ?
O2 C21 H21B 109.5 . . ?
H21A C21 H21B 109.5 . . ?
O2 C21 H21C 109.5 . . ?
H21A C21 H21C 109.5 . . ?
H21B C21 H21C 109.5 . . ?
C19 C22 C23 127.2(3) . . ?
C19 C22 H22 116.4 . . ?
C23 C22 H22 116.4 . . ?
O3 C23 O4 123.4(3) . . ?
O3 C23 C22 124.6(4) . . ?
O4 C23 C22 112.0(3) . . ?
O4 C24 H24A 109.5 . . ?
O4 C24 H24B 109.5 . . ?
H24A C24 H24B 109.5 . . ?
O4 C24 H24C 109.5 . . ?
H24A C24 H24C 109.5 . . ?
H24B C24 H24C 109.5 . . ?
C29 C25 C26 108.7(3) . . ?
C29 C25 Ir1 121.4(2) . . ?
C26 C25 Ir1 129.8(3) . . ?
C27 C26 F1 116.9(3) . . ?
C27 C26 C25 123.6(3) . . ?
F1 C26 C25 119.4(3) . . ?
N1 C27 F2 114.9(3) . . ?
N1 C27 C26 125.3(3) . . ?
F2 C27 C26 119.7(3) . . ?
N1 C28 F3 115.2(3) . . ?
N1 C28 C29 125.5(3) . . ?
F3 C28 C29 119.3(3) . . ?
C28 C29 F4 116.8(3) . . ?
C28 C29 C25 123.7(3) . . ?
F4 C29 C25 119.4(3) . . ?
C19 Ir1 C25 166.57(12) . . ?
C19 Ir1 P2 88.50(8) . . ?
C25 Ir1 P2 92.32(9) . . ?
C19 Ir1 P1 89.71(8) . . ?
C25 Ir1 P1 92.50(9) . . ?
P2 Ir1 P1 166.55(3) . . ?
C19 Ir1 O1 61.11(9) . . ?
C25 Ir1 O1 105.47(11) . . ?
P2 Ir1 O1 94.28(6) . . ?
P1 Ir1 O1 96.51(6) . . ?
C19 Ir1 H1M 104.5(12) . . ?
C25 Ir1 H1M 88.9(12) . . ?
P2 Ir1 H1M 83.2(13) . . ?
P1 Ir1 H1M 84.4(12) . . ?
O1 Ir1 H1M 165.5(13) . . ?
C28 N1 C27 113.2(3) . . ?
C20 O1 Ir1 86.07(18) . . ?
C20 O2 C21 116.5(3) . . ?
C23 O4 C24 116.0(3) . . ?
C7 P1 C4 102.90(14) . . ?
C7 P1 C1 108.21(16) . . ?
C4 P1 C1 101.92(16) . . ?
C7 P1 Ir1 114.83(10) . . ?
C4 P1 Ir1 111.55(11) . . ?
C1 P1 Ir1 115.91(12) . . ?
C10 P2 C13 102.54(14) . . ?
C10 P2 C16 108.56(15) . . ?
C13 P2 C16 101.33(15) . . ?
C10 P2 Ir1 111.95(9) . . ?
C13 P2 Ir1 117.87(11) . . ?
C16 P2 Ir1 113.46(11) . . ?

loop_
_geom_bond_atom_site_label_1
_geom_bond_atom_site_label_2
_geom_bond_distance
_geom_bond_site_symmetry_2
_geom_bond_publ_flag
C1 C2 1.533(5) . ?
C1 C3 1.544(5) . ?
C1 P1 1.873(3) . ?
C1 H1 1.0000 . ?
C2 H2A 0.9800 . ?
C2 H2B 0.9800 . ?
C2 H2C 0.9800 . ?
C3 H3A 0.9800 . ?
C3 H3B 0.9800 . ?
C3 H3C 0.9800 . ?
C4 C6 1.523(5) . ?
C4 C5 1.529(5) . ?
C4 P1 1.858(3) . ?
C4 H4 1.0000 . ?
C5 H5A 0.9800 . ?
C5 H5B 0.9800 . ?
C5 H5C 0.9800 . ?
C6 H6A 0.9800 . ?
C6 H6B 0.9800 . ?
C6 H6C 0.9800 . ?
C7 C9 1.533(4) . ?
C7 C8 1.547(4) . ?
C7 P1 1.849(3) . ?
C7 H7 1.0000 . ?
C8 H8A 0.9800 . ?
C8 H8B 0.9800 . ?
C8 H8C 0.9800 . ?
C9 H9A 0.9800 . ?
C9 H9B 0.9800 . ?
C9 H9C 0.9800 . ?
C10 C12 1.539(4) . ?
C10 C11 1.540(4) . ?
C10 P2 1.850(3) . ?
C10 H10 1.0000 . ?
C11 H11A 0.9800 . ?
C11 H11B 0.9800 . ?
C11 H11C 0.9800 . ?
C12 H12A 0.9800 . ?
C12 H12B 0.9800 . ?
C12 H12C 0.9800 . ?
C13 C14 1.524(5) . ?
C13 C15 1.540(5) . ?
C13 P2 1.859(3) . ?
C13 H13 1.0000 . ?
C14 H14A 0.9800 . ?
C14 H14B 0.9800 . ?
C14 H14C 0.9800 . ?
C15 H15A 0.9800 . ?
C15 H15B 0.9800 . ?
C15 H15C 0.9800 . ?
C16 C17 1.524(5) . ?
C16 C18 1.540(5) . ?
C16 P2 1.875(3) . ?
C16 H16 1.0000 . ?
C17 H17A 0.9800 . ?
C17 H17B 0.9800 . ?
C17 H17C 0.9800 . ?
C18 H18A 0.9800 . ?
C18 H18B 0.9800 . ?
C18 H18C 0.9800 . ?
C19 C22 1.339(4) . ?
C19 C20 1.492(4) . ?
C19 Ir1 2.084(3) . ?
C20 O1 1.230(4) . ?
C20 O2 1.325(4) . ?
C21 O2 1.450(4) . ?
C21 H21A 0.9800 . ?
C21 H21B 0.9800 . ?
C21 H21C 0.9800 . ?
C22 C23 1.475(4) . ?
C22 H22 0.9500 . ?
C23 O3 1.206(4) . ?
C23 O4 1.351(4) . ?
C24 O4 1.447(4) . ?
C24 H24A 0.9800 . ?
C24 H24B 0.9800 . ?
C24 H24C 0.9800 . ?
C25 C29 1.402(4) . ?
C25 C26 1.412(5) . ?
C25 Ir1 2.093(3) . ?
C26 C27 1.357(4) . ?
C26 F1 1.369(4) . ?
C27 N1 1.316(4) . ?
C27 F2 1.356(3) . ?
C28 N1 1.311(4) . ?
C28 F3 1.357(3) . ?
C28 C29 1.360(4) . ?
C29 F4 1.366(4) . ?
Ir1 P2 2.3583(9) . ?
Ir1 P1 2.3651(9) . ?
Ir1 O1 2.446(2) . ?
Ir1 H1M 1.54(3) . ?

loop_
_geom_torsion_atom_site_label_1
_geom_torsion_atom_site_label_2
_geom_torsion_atom_site_label_3
_geom_torsion_atom_site_label_4
_geom_torsion
_geom_torsion_site_symmetry_1
_geom_torsion_site_symmetry_2
_geom_torsion_site_symmetry_3
_geom_torsion_site_symmetry_4
_geom_torsion_publ_flag
C22 C19 C20 O1 -164.9(3) . . . . ?
Ir1 C19 C20 O1 11.7(3) . . . . ?
C22 C19 C20 O2 18.9(4) . . . . ?
Ir1 C19 C20 O2 -164.5(3) . . . . ?
C20 C19 C22 C23 3.4(5) . . . . ?
Ir1 C19 C22 C23 -170.9(3) . . . . ?
C19 C22 C23 O3 -123.8(4) . . . . ?
C19 C22 C23 O4 57.2(4) . . . . ?
C29 C25 C26 C27 0.2(4) . . . . ?
Ir1 C25 C26 C27 -176.3(2) . . . . ?
C29 C25 C26 F1 178.6(3) . . . . ?
Ir1 C25 C26 F1 2.2(4) . . . . ?
F1 C26 C27 N1 -178.2(3) . . . . ?
C25 C26 C27 N1 0.3(5) . . . . ?
F1 C26 C27 F2 -0.4(4) . . . . ?
C25 C26 C27 F2 178.1(3) . . . . ?
N1 C28 C29 F4 178.3(3) . . . . ?
F3 C28 C29 F4 -0.6(4) . . . . ?
N1 C28 C29 C25 1.5(5) . . . . ?
F3 C28 C29 C25 -177.4(3) . . . . ?
C26 C25 C29 C28 -1.0(4) . . . . ?
Ir1 C25 C29 C28 175.8(2) . . . . ?
C26 C25 C29 F4 -177.7(3) . . . . ?
Ir1 C25 C29 F4 -0.9(4) . . . . ?
C22 C19 Ir1 C25 167.2(5) . . . . ?
C20 C19 Ir1 C25 -8.0(6) . . . . ?
C22 C19 Ir1 P2 73.4(4) . . . . ?
C20 C19 Ir1 P2 -101.69(16) . . . . ?
C22 C19 Ir1 P1 -93.2(4) . . . . ?
C20 C19 Ir1 P1 91.63(16) . . . . ?
C22 C19 Ir1 O1 169.2(4) . . . . ?
C20 C19 Ir1 O1 -5.97(15) . . . . ?
C29 C25 Ir1 C19 0.3(7) . . . . ?
C26 C25 Ir1 C19 176.4(4) . . . . ?
C29 C25 Ir1 P2 93.6(3) . . . . ?
C26 C25 Ir1 P2 -90.3(3) . . . . ?
C29 C25 Ir1 P1 -98.9(3) . . . . ?
C26 C25 Ir1 P1 77.1(3) . . . . ?
C29 C25 Ir1 O1 -1.5(3) . . . . ?
C26 C25 Ir1 O1 174.6(3) . . . . ?
F3 C28 N1 C27 178.0(3) . . . . ?
C29 C28 N1 C27 -0.9(5) . . . . ?
F2 C27 N1 C28 -177.8(3) . . . . ?
C26 C27 N1 C28 0.0(5) . . . . ?
O2 C20 O1 Ir1 166.1(3) . . . . ?
C19 C20 O1 Ir1 -9.9(3) . . . . ?
C19 Ir1 O1 C20 7.24(19) . . . . ?
C25 Ir1 O1 C20 -173.2(2) . . . . ?
P2 Ir1 O1 C20 93.15(18) . . . . ?
P1 Ir1 O1 C20 -78.82(18) . . . . ?
O1 C20 O2 C21 9.5(5) . . . . ?
C19 C20 O2 C21 -174.6(3) . . . . ?
O3 C23 O4 C24 8.9(5) . . . . ?
C22 C23 O4 C24 -172.1(3) . . . . ?
C9 C7 P1 C4 -173.7(2) . . . . ?
C8 C7 P1 C4 -43.7(3) . . . . ?
C9 C7 P1 C1 -66.3(3) . . . . ?
C8 C7 P1 C1 63.6(3) . . . . ?
C9 C7 P1 Ir1 64.9(2) . . . . ?
C8 C7 P1 Ir1 -165.2(2) . . . . ?
C6 C4 P1 C7 -57.8(3) . . . . ?
C5 C4 P1 C7 177.7(2) . . . . ?
C6 C4 P1 C1 -169.8(3) . . . . ?
C5 C4 P1 C1 65.6(3) . . . . ?
C6 C4 P1 Ir1 65.9(3) . . . . ?
C5 C4 P1 Ir1 -58.7(3) . . . . ?
C2 C1 P1 C7 58.3(3) . . . . ?
C3 C1 P1 C7 -70.4(3) . . . . ?
C2 C1 P1 C4 166.3(3) . . . . ?
C3 C1 P1 C4 37.7(3) . . . . ?
C2 C1 P1 Ir1 -72.4(3) . . . . ?
C3 C1 P1 Ir1 159.0(3) . . . . ?
C19 Ir1 P1 C7 -157.23(13) . . . . ?
C25 Ir1 P1 C7 9.52(14) . . . . ?
P2 Ir1 P1 C7 120.44(16) . . . . ?
O1 Ir1 P1 C7 -96.37(12) . . . . ?
C19 Ir1 P1 C4 86.20(14) . . . . ?
C25 Ir1 P1 C4 -107.05(15) . . . . ?
P2 Ir1 P1 C4 3.87(19) . . . . ?
O1 Ir1 P1 C4 147.06(13) . . . . ?
C19 Ir1 P1 C1 -29.83(16) . . . . ?
C25 Ir1 P1 C1 136.92(17) . . . . ?
P2 Ir1 P1 C1 -112.15(18) . . . . ?
O1 Ir1 P1 C1 31.04(15) . . . . ?
C12 C10 P2 C13 54.3(3) . . . . ?
C11 C10 P2 C13 -175.5(2) . . . . ?
C12 C10 P2 C16 -52.4(3) . . . . ?
C11 C10 P2 C16 77.8(2) . . . . ?
C12 C10 P2 Ir1 -178.4(2) . . . . ?
C11 C10 P2 Ir1 -48.2(2) . . . . ?
C14 C13 P2 C10 178.5(2) . . . . ?
C15 C13 P2 C10 52.1(3) . . . . ?
C14 C13 P2 C16 -69.4(3) . . . . ?
C15 C13 P2 C16 164.3(3) . . . . ?
C14 C13 P2 Ir1 55.0(3) . . . . ?
C15 C13 P2 Ir1 -71.3(3) . . . . ?
C17 C16 P2 C10 -51.6(3) . . . . ?
C18 C16 P2 C10 76.3(3) . . . . ?
C17 C16 P2 C13 -159.1(2) . . . . ?
C18 C16 P2 C13 -31.2(3) . . . . ?
C17 C16 P2 Ir1 73.6(3) . . . . ?
C18 C16 P2 Ir1 -158.6(2) . . . . ?
C19 Ir1 P2 C10 -45.78(13) . . . . ?
C25 Ir1 P2 C10 147.63(15) . . . . ?
P1 Ir1 P2 C10 36.68(18) . . . . ?
O1 Ir1 P2 C10 -106.67(12) . . . . ?
C19 Ir1 P2 C13 72.76(14) . . . . ?
C25 Ir1 P2 C13 -93.83(16) . . . . ?
P1 Ir1 P2 C13 155.23(16) . . . . ?
O1 Ir1 P2 C13 11.88(13) . . . . ?
C19 Ir1 P2 C16 -169.08(14) . . . . ?
C25 Ir1 P2 C16 24.33(14) . . . . ?
P1 Ir1 P2 C16 -86.61(17) . . . . ?
O1 Ir1 P2 C16 130.04(13) . . . . ?
